data_1573752
loop_
_publ_author_name
'Riu, Martin'
'Shan, Jing-Ran'
'Houk, K. N.'
'Nava, Matthew'

_publ_section_title
;
 Metal-Ligand Cooperativity Enables Zero-Valent Metal Transfer
;
_journal_name_full 'Chemical Science'
_journal_paper_doi 10.1039/D4SC07938H
_journal_year 2025
_chemical_formula_sum 'C27 H56 Ga N3 O3'
_chemical_formula_weight 540.46
_space_group_crystal_system monoclinic
_space_group_IT_number 14
_space_group_name_Hall '-P 2yn'
_space_group_name_H-M_alt 'P 1 21/n 1'
_atom_sites_solution_hydrogens mixed
_atom_sites_solution_primary direct
_audit_creation_method
;FinalCif V132 by Daniel Kratzert, Freiburg 2024, 
https://dkratzert.de/finalcif.html
;
_audit_update_record
;
2024-04-10 deposited with the CCDC.	2025-01-16 downloaded from the CCDC.
;
_cell_angle_alpha 90
_cell_angle_beta 94.979(2)
_cell_angle_gamma 90
_cell_formula_units_Z 4
_cell_length_a 12.0657(5)
_cell_length_b 12.8632(5)
_cell_length_c 19.2485(9)
_cell_measurement_reflns_used 5691
_cell_measurement_temperature 100(2)
_cell_measurement_theta_max 28.914
_cell_measurement_theta_min 2.489
_cell_volume 2976.2(2)
_computing_cell_refinement 'SAINT V8.40B'
_computing_data_collection 'Bruker BIS V6.2.16/2021-10-22 and APEX5 2023.9-2'
_computing_data_reduction 'SAINT V8.40B'
_computing_structure_refinement 'SHELXL-2018/3 (Sheldrick, 2018)'
_computing_structure_solution 'SHELXT 2018/2 (Sheldrick, 2018)'
_diffrn_ambient_temperature 100(2)
_diffrn_detector HPAD
_diffrn_detector_area_resol_mean 7.41
_diffrn_detector_type 'Bruker PHOTON III'
_diffrn_measured_fraction_theta_full 1.000
_diffrn_measured_fraction_theta_max 0.999
_diffrn_measurement_device 'three-circle diffractometer'
_diffrn_measurement_device_type 'Bruker D8 VENTURE dual wavelength Mo/Cu'
_diffrn_measurement_method '\w and \f scans'
_diffrn_measurement_specimen_support 'MiTeGen micromount'
_diffrn_radiation_monochromator 'mirror optics'
_diffrn_radiation_type MoK\a
_diffrn_radiation_wavelength 0.71073
_diffrn_reflns_av_R_equivalents 0.0924
_diffrn_reflns_av_unetI/netI 0.0604
_diffrn_reflns_Laue_measured_fraction_full 1.000
_diffrn_reflns_Laue_measured_fraction_max 0.999
_diffrn_reflns_limit_h_max 16
_diffrn_reflns_limit_h_min -16
_diffrn_reflns_limit_k_max 17
_diffrn_reflns_limit_k_min -17
_diffrn_reflns_limit_l_max 26
_diffrn_reflns_limit_l_min -26
_diffrn_reflns_number 50196
_diffrn_reflns_point_group_measured_fraction_full 1.000
_diffrn_reflns_point_group_measured_fraction_max 0.999
_diffrn_reflns_theta_full 25.242
_diffrn_reflns_theta_max 29.589
_diffrn_reflns_theta_min 1.906
_diffrn_source 'microfocus sealed X-ray tube'
_diffrn_source_current 1.4
_diffrn_source_type 'Incoatec I\ms'
_diffrn_source_voltage 50.0
_exptl_absorpt_coefficient_mu 0.954
_exptl_absorpt_correction_T_max 0.7459
_exptl_absorpt_correction_T_min 0.6889
_exptl_absorpt_correction_type multi-scan
_exptl_absorpt_process_details
;SADABS-2016/2 - Bruker AXS area detector scaling and absorption correction: 
Krause, L., Herbst-Irmer, R., Sheldrick G.M. & Stalke D., J. Appl. Cryst. 48 
(2015) 3-10
;
_exptl_crystal_colour colourless
_exptl_crystal_density_diffrn 1.206
_exptl_crystal_description block
_exptl_crystal_F_000 1176
_exptl_crystal_size_max 0.265
_exptl_crystal_size_mid 0.176
_exptl_crystal_size_min 0.129
_refine_diff_density_max 0.426
_refine_diff_density_min -0.399
_refine_diff_density_rms 0.077
_refine_ls_extinction_method none
_refine_ls_goodness_of_fit_ref 1.045
_refine_ls_hydrogen_treatment mixed
_refine_ls_matrix_type full
_refine_ls_number_parameters 326
_refine_ls_number_reflns 8369
_refine_ls_number_restraints 0
_refine_ls_restrained_S_all 1.045
_refine_ls_R_factor_all 0.0567
_refine_ls_R_factor_gt 0.0422
_refine_ls_shift/su_max 0.001
_refine_ls_shift/su_mean 0.000
_refine_ls_structure_factor_coef Fsqd
_refine_ls_weighting_details 'w=1/[\s^2^(Fo^2^)+(0.0206P)^2^+1.7849P] where P=(Fo^2^+2Fc^2^)/3'
_refine_ls_weighting_scheme calc
_refine_ls_wR_factor_gt 0.0831
_refine_ls_wR_factor_ref 0.0918
_reflns_Friedel_coverage 0.000
_reflns_number_gt 6738
_reflns_number_total 8369
_reflns_threshold_expression 'I > 2\s(I)'
_cod_data_source_file d4sc07938h2.cif
_cod_data_source_block nava2401
_cod_original_sg_symbol_H-M 'P 21/n'
_cod_database_code 1573752
_shelx_shelxl_version_number 2018/3
_shelx_space_group_comment
;
The symmetry employed for this shelxl refinement is uniquely defined
by the following loop, which should always be used as a source of
symmetry information in preference to the above space-group names.
They are only intended as comments.
;
_shelx_estimated_absorpt_t_min 0.786
_shelx_estimated_absorpt_t_max 0.887
_olex2_diffrn_ambient_temperature_device 'Oxford Cryostream 800'

loop_
_space_group_symop_operation_xyz
'x, y, z'
'-x+1/2, y+1/2, -z+1/2'
'-x, -y, -z'
'x-1/2, -y-1/2, z-1/2'

loop_
_atom_site_label
_atom_site_type_symbol
_atom_site_fract_x
_atom_site_fract_y
_atom_site_fract_z
_atom_site_U_iso_or_equiv
_atom_site_adp_type
_atom_site_occupancy
_atom_site_site_symmetry_order
_atom_site_calc_flag
_atom_site_refinement_flags_posn
_atom_site_refinement_flags_adp
_atom_site_refinement_flags_occupancy
_atom_site_disorder_assembly
_atom_site_disorder_group
O1 O 0.29723(11) 0.84338(10) 0.24290(7) 0.0157(3) Uani 1 1 d . . . . .
N1 N 0.32231(13) 0.78091(12) 0.18655(9) 0.0130(3) Uani 1 1 d . . . . .
C1 C 0.23661(15) 0.69248(14) 0.17477(10) 0.0155(4) Uani 1 1 d . . . . .
O2 O 0.31666(10) 0.76377(10) 0.39084(7) 0.0141(3) Uani 1 1 d . . . . .
N2 N 0.26923(12) 0.83831(12) 0.43673(8) 0.0131(3) Uani 1 1 d . . . . .
C2 C 0.25048(16) 0.62400(15) 0.23988(10) 0.0172(4) Uani 1 1 d . . . . .
H2A H 0.201512 0.563347 0.233452 0.026 Uiso 1 1 calc R U . . .
H2B H 0.230862 0.663955 0.280394 0.026 Uiso 1 1 calc R U . . .
H2C H 0.327946 0.600817 0.247510 0.026 Uiso 1 1 calc R U . . .
H2 H 0.391(2) 0.7478(18) 0.1978(13) 0.026 Uiso 1 1 d . U . . .
O3 O 0.49080(10) 0.73945(10) 0.28852(7) 0.0154(3) Uani 1 1 d . . . . .
N3 N 0.59065(12) 0.71352(12) 0.33371(9) 0.0134(3) Uani 1 1 d . . . . .
C3 C 0.11860(16) 0.73535(17) 0.16598(11) 0.0209(4) Uani 1 1 d . . . . .
H3A H 0.102835 0.761798 0.118406 0.031 Uiso 1 1 calc R U . . .
H3B H 0.111229 0.791942 0.199356 0.031 Uiso 1 1 calc R U . . .
H3C H 0.065767 0.679893 0.174533 0.031 Uiso 1 1 calc R U . . .
C4 C 0.26864(17) 0.63053(15) 0.11149(11) 0.0187(4) Uani 1 1 d . . . . .
H4A H 0.340150 0.594670 0.124129 0.022 Uiso 1 1 calc R U . . .
H4B H 0.211458 0.576535 0.100124 0.022 Uiso 1 1 calc R U . . .
C5 C 0.28010(17) 0.69645(15) 0.04690(11) 0.0201(4) Uani 1 1 d . . . . .
H5A H 0.301583 0.651940 0.008307 0.024 Uiso 1 1 calc R U . . .
H5B H 0.208010 0.729819 0.031953 0.024 Uiso 1 1 calc R U . . .
C6 C 0.36837(16) 0.77924(15) 0.06359(11) 0.0190(4) Uani 1 1 d . . . . .
H6A H 0.374880 0.822200 0.021462 0.023 Uiso 1 1 calc R U . . .
H6B H 0.440915 0.744618 0.075126 0.023 Uiso 1 1 calc R U . . .
C7 C 0.34430(16) 0.85061(14) 0.12404(10) 0.0153(4) Uani 1 1 d . . . . .
C8 C 0.44682(17) 0.91525(16) 0.14687(12) 0.0225(4) Uani 1 1 d . . . . .
H8A H 0.469624 0.954778 0.106986 0.034 Uiso 1 1 calc R U . . .
H8B H 0.507525 0.869129 0.164511 0.034 Uiso 1 1 calc R U . . .
H8C H 0.429285 0.963417 0.183813 0.034 Uiso 1 1 calc R U . . .
C9 C 0.24609(17) 0.92342(15) 0.10542(11) 0.0212(4) Uani 1 1 d . . . . .
H9A H 0.270012 0.980805 0.076749 0.032 Uiso 1 1 calc R U . . .
H9B H 0.219219 0.951314 0.148268 0.032 Uiso 1 1 calc R U . . .
H9C H 0.186059 0.884836 0.079307 0.032 Uiso 1 1 calc R U . . .
C10 C 0.14648(15) 0.82279(14) 0.42976(10) 0.0143(4) Uani 1 1 d . . . . .
C11 C 0.10734(16) 0.71040(15) 0.44110(12) 0.0192(4) Uani 1 1 d . . . . .
H11A H 0.029165 0.703416 0.423158 0.029 Uiso 1 1 calc R U . . .
H11B H 0.115106 0.694231 0.491036 0.029 Uiso 1 1 calc R U . . .
H11C H 0.152866 0.662147 0.416300 0.029 Uiso 1 1 calc R U . . .
C12 C 0.10494(16) 0.85471(15) 0.35547(11) 0.0173(4) Uani 1 1 d . . . . .
H12A H 0.123949 0.800479 0.322776 0.026 Uiso 1 1 calc R U . . .
H12B H 0.140234 0.920259 0.343705 0.026 Uiso 1 1 calc R U . . .
H12C H 0.024023 0.863834 0.352352 0.026 Uiso 1 1 calc R U . . .
C13 C 0.09718(16) 0.89846(15) 0.48049(11) 0.0181(4) Uani 1 1 d . . . . .
H13A H 0.106587 0.970402 0.463707 0.022 Uiso 1 1 calc R U . . .
H13B H 0.016394 0.884944 0.480405 0.022 Uiso 1 1 calc R U . . .
C14 C 0.15034(18) 0.88996(17) 0.55492(11) 0.0226(4) Uani 1 1 d . . . . .
H14A H 0.133838 0.821012 0.574412 0.027 Uiso 1 1 calc R U . . .
H14B H 0.119327 0.943960 0.584347 0.027 Uiso 1 1 calc R U . . .
C15 C 0.27599(17) 0.90421(16) 0.55511(11) 0.0203(4) Uani 1 1 d . . . . .
H15A H 0.310591 0.895835 0.603328 0.024 Uiso 1 1 calc R U . . .
H15B H 0.291728 0.975708 0.539665 0.024 Uiso 1 1 calc R U . . .
C16 C 0.32861(16) 0.82634(15) 0.50745(10) 0.0161(4) Uani 1 1 d . . . . .
C17 C 0.33092(17) 0.71573(15) 0.53812(11) 0.0203(4) Uani 1 1 d . . . . .
H17A H 0.345930 0.665547 0.501791 0.030 Uiso 1 1 calc R U . . .
H17B H 0.258797 0.700112 0.555516 0.030 Uiso 1 1 calc R U . . .
H17C H 0.389517 0.711126 0.576576 0.030 Uiso 1 1 calc R U . . .
C18 C 0.44942(16) 0.86045(16) 0.50105(11) 0.0207(4) Uani 1 1 d . . . . .
H18A H 0.488249 0.806655 0.476484 0.031 Uiso 1 1 calc R U . . .
H18B H 0.487169 0.870676 0.547710 0.031 Uiso 1 1 calc R U . . .
H18C H 0.449856 0.925779 0.474874 0.031 Uiso 1 1 calc R U . . .
C19 C 0.59009(16) 0.59881(15) 0.34575(12) 0.0200(4) Uani 1 1 d . . . . .
C20 C 0.49573(17) 0.57665(16) 0.39179(14) 0.0287(5) Uani 1 1 d . . . . .
H20A H 0.424154 0.591659 0.365679 0.043 Uiso 1 1 calc R U . . .
H20B H 0.504496 0.620711 0.433439 0.043 Uiso 1 1 calc R U . . .
H20C H 0.498062 0.503364 0.405765 0.043 Uiso 1 1 calc R U . . .
C21 C 0.57358(18) 0.53188(18) 0.27984(15) 0.0333(6) Uani 1 1 d . . . . .
H21A H 0.511782 0.559770 0.248993 0.050 Uiso 1 1 calc R U . . .
H21B H 0.556668 0.460275 0.292736 0.050 Uiso 1 1 calc R U . . .
H21C H 0.641743 0.532764 0.255613 0.050 Uiso 1 1 calc R U . . .
C22 C 0.69945(17) 0.57050(16) 0.38861(13) 0.0262(5) Uani 1 1 d . . . . .
H22A H 0.699105 0.601480 0.435669 0.031 Uiso 1 1 calc R U . . .
H22B H 0.703346 0.494040 0.394188 0.031 Uiso 1 1 calc R U . . .
C23 C 0.80236(17) 0.60753(18) 0.35568(13) 0.0265(5) Uani 1 1 d . . . . .
H23A H 0.870000 0.590333 0.386364 0.032 Uiso 1 1 calc R U . . .
H23B H 0.807428 0.572702 0.310203 0.032 Uiso 1 1 calc R U . . .
C24 C 0.79369(16) 0.72437(17) 0.34547(12) 0.0228(4) Uani 1 1 d . . . . .
H24A H 0.859300 0.748741 0.322561 0.027 Uiso 1 1 calc R U . . .
H24B H 0.795714 0.758180 0.391771 0.027 Uiso 1 1 calc R U . . .
C25 C 0.68808(16) 0.75887(16) 0.30169(11) 0.0181(4) Uani 1 1 d . . . . .
C26 C 0.67849(17) 0.87686(16) 0.30885(12) 0.0237(5) Uani 1 1 d . . . . .
H26A H 0.747463 0.909672 0.296605 0.036 Uiso 1 1 calc R U . . .
H26B H 0.665882 0.894420 0.357075 0.036 Uiso 1 1 calc R U . . .
H26C H 0.615969 0.902088 0.277453 0.036 Uiso 1 1 calc R U . . .
C27 C 0.69667(19) 0.7313(2) 0.22465(12) 0.0313(5) Uani 1 1 d . . . . .
H27A H 0.622029 0.729722 0.200137 0.047 Uiso 1 1 calc R U . . .
H27B H 0.731647 0.662946 0.221434 0.047 Uiso 1 1 calc R U . . .
H27C H 0.741814 0.783787 0.203257 0.047 Uiso 1 1 calc R U . . .
Ga1 Ga 0.39603(2) 0.83294(2) 0.32771(2) 0.01194(6) Uani 1 1 d . . . . .
H1 H 0.4359(19) 0.9394(18) 0.3443(13) 0.028(6) Uiso 1 1 d . . . . .

loop_
_atom_site_aniso_label
_atom_site_aniso_U_11
_atom_site_aniso_U_22
_atom_site_aniso_U_33
_atom_site_aniso_U_23
_atom_site_aniso_U_13
_atom_site_aniso_U_12
O1 0.0172(6) 0.0170(6) 0.0127(7) -0.0052(5) 0.0002(5) 0.0037(5)
N1 0.0123(7) 0.0138(7) 0.0128(8) -0.0015(6) 0.0006(6) 0.0009(6)
C1 0.0150(8) 0.0159(9) 0.0155(10) -0.0009(7) -0.0004(7) -0.0036(7)
O2 0.0140(6) 0.0134(6) 0.0154(7) -0.0025(5) 0.0043(5) 0.0010(5)
N2 0.0136(7) 0.0140(7) 0.0120(8) -0.0020(6) 0.0020(6) 0.0020(6)
C2 0.0195(9) 0.0170(9) 0.0149(10) 0.0000(7) 0.0014(8) -0.0046(7)
O3 0.0103(6) 0.0196(6) 0.0158(7) -0.0037(5) -0.0011(5) 0.0026(5)
N3 0.0080(7) 0.0160(7) 0.0158(8) -0.0019(6) -0.0011(6) -0.0003(6)
C3 0.0152(9) 0.0303(11) 0.0171(10) -0.0017(8) 0.0000(8) -0.0021(8)
C4 0.0245(10) 0.0168(9) 0.0147(10) -0.0038(7) 0.0013(8) -0.0021(8)
C5 0.0263(10) 0.0204(9) 0.0136(10) -0.0031(8) 0.0025(8) 0.0012(8)
C6 0.0206(9) 0.0201(9) 0.0166(10) 0.0015(8) 0.0034(8) 0.0020(8)
C7 0.0188(9) 0.0144(8) 0.0129(9) 0.0019(7) 0.0020(7) 0.0001(7)
C8 0.0231(10) 0.0217(10) 0.0223(11) 0.0019(8) 0.0002(9) -0.0081(8)
C9 0.0261(10) 0.0171(9) 0.0200(11) 0.0016(8) -0.0005(9) 0.0050(8)
C10 0.0120(8) 0.0149(8) 0.0164(10) 0.0007(7) 0.0030(7) 0.0002(7)
C11 0.0144(9) 0.0199(9) 0.0237(11) 0.0009(8) 0.0033(8) -0.0029(7)
C12 0.0145(9) 0.0206(9) 0.0165(10) 0.0005(8) -0.0002(7) 0.0006(7)
C13 0.0189(9) 0.0186(9) 0.0171(10) 0.0004(8) 0.0044(8) 0.0040(7)
C14 0.0294(11) 0.0240(10) 0.0153(10) -0.0002(8) 0.0080(9) 0.0055(8)
C15 0.0303(11) 0.0195(9) 0.0107(9) -0.0007(7) -0.0004(8) -0.0015(8)
C16 0.0181(9) 0.0161(8) 0.0138(9) 0.0013(7) -0.0005(7) -0.0002(7)
C17 0.0225(10) 0.0177(9) 0.0203(11) 0.0042(8) -0.0009(8) 0.0001(8)
C18 0.0205(9) 0.0237(10) 0.0167(10) 0.0029(8) -0.0048(8) -0.0045(8)
C19 0.0149(9) 0.0141(9) 0.0304(12) -0.0035(8) -0.0010(8) 0.0019(7)
C20 0.0211(10) 0.0168(9) 0.0487(16) 0.0087(10) 0.0055(10) -0.0009(8)
C21 0.0208(11) 0.0255(11) 0.0520(17) -0.0198(11) -0.0060(11) 0.0045(9)
C22 0.0195(10) 0.0189(10) 0.0395(14) 0.0009(9) -0.0025(9) 0.0056(8)
C23 0.0143(9) 0.0333(12) 0.0310(13) -0.0052(10) -0.0040(9) 0.0059(8)
C24 0.0124(9) 0.0314(11) 0.0243(12) -0.0040(9) -0.0008(8) -0.0023(8)
C25 0.0137(9) 0.0255(10) 0.0153(10) -0.0016(8) 0.0033(7) -0.0026(7)
C26 0.0182(10) 0.0267(11) 0.0267(12) 0.0043(9) 0.0040(9) -0.0078(8)
C27 0.0227(11) 0.0521(15) 0.0200(12) -0.0040(11) 0.0069(9) 0.0061(10)
Ga1 0.01141(10) 0.01219(10) 0.01227(11) -0.00177(8) 0.00132(7) -0.00049(7)

loop_
_atom_type_symbol
_atom_type_description
_atom_type_scat_dispersion_real
_atom_type_scat_dispersion_imag
_atom_type_scat_source
C C 0.0033 0.0016 'International Tables Vol C Tables 4.2.6.8 and 6.1.1.4'
H H 0.0000 0.0000 'International Tables Vol C Tables 4.2.6.8 and 6.1.1.4'
Ga Ga 0.2307 1.6083 'International Tables Vol C Tables 4.2.6.8 and 6.1.1.4'
N N 0.0061 0.0033 'International Tables Vol C Tables 4.2.6.8 and 6.1.1.4'
O O 0.0106 0.0060 'International Tables Vol C Tables 4.2.6.8 and 6.1.1.4'

loop_
_geom_angle_atom_site_label_1
_geom_angle_atom_site_label_2
_geom_angle_atom_site_label_3
_geom_angle
_geom_angle_site_symmetry_1
_geom_angle_site_symmetry_3
_geom_angle_publ_flag
N1 O1 Ga1 116.90(10) . . ?
O1 N1 C1 110.45(13) . . ?
O1 N1 C7 109.47(13) . . ?
C1 N1 C7 118.24(15) . . ?
C3 C1 C2 109.54(16) . . ?
C3 C1 C4 113.44(17) . . ?
C2 C1 C4 109.55(16) . . ?
C3 C1 N1 110.99(15) . . ?
C2 C1 N1 106.29(15) . . ?
C4 C1 N1 106.76(15) . . ?
N2 O2 Ga1 109.70(9) . . ?
O2 N2 C10 107.32(13) . . ?
O2 N2 C16 107.66(13) . . ?
C10 N2 C16 117.65(15) . . ?
N3 O3 Ga1 114.17(10) . . ?
O3 N3 C25 107.65(14) . . ?
O3 N3 C19 107.64(13) . . ?
C25 N3 C19 117.68(15) . . ?
C5 C4 C1 114.01(16) . . ?
C6 C5 C4 109.23(17) . . ?
C5 C6 C7 113.91(16) . . ?
C8 C7 C9 109.08(16) . . ?
C8 C7 C6 110.12(16) . . ?
C9 C7 C6 112.58(17) . . ?
C8 C7 N1 106.42(16) . . ?
C9 C7 N1 110.91(15) . . ?
C6 C7 N1 107.55(15) . . ?
N2 C10 C12 106.91(15) . . ?
N2 C10 C13 107.16(15) . . ?
C12 C10 C13 108.11(15) . . ?
N2 C10 C11 115.30(15) . . ?
C12 C10 C11 107.72(16) . . ?
C13 C10 C11 111.35(15) . . ?
C14 C13 C10 113.48(16) . . ?
C13 C14 C15 109.33(16) . . ?
C14 C15 C16 112.52(17) . . ?
N2 C16 C15 106.73(15) . . ?
N2 C16 C18 106.34(15) . . ?
C15 C16 C18 107.84(16) . . ?
N2 C16 C17 115.92(16) . . ?
C15 C16 C17 111.66(16) . . ?
C18 C16 C17 107.98(16) . . ?
N3 C19 C20 106.73(15) . . ?
N3 C19 C21 115.38(19) . . ?
C20 C19 C21 108.99(18) . . ?
N3 C19 C22 107.57(16) . . ?
C20 C19 C22 106.99(19) . . ?
C21 C19 C22 110.79(17) . . ?
C23 C22 C19 113.35(19) . . ?
C24 C23 C22 108.35(17) . . ?
C23 C24 C25 113.76(17) . . ?
N3 C25 C26 106.39(15) . . ?
N3 C25 C24 107.88(16) . . ?
C26 C25 C24 107.69(17) . . ?
N3 C25 C27 115.46(17) . . ?
C26 C25 C27 109.12(18) . . ?
C24 C25 C27 109.98(17) . . ?
O2 Ga1 O3 109.15(6) . . ?
O2 Ga1 O1 105.79(6) . . ?
O3 Ga1 O1 93.32(6) . . ?

loop_
_geom_bond_atom_site_label_1
_geom_bond_atom_site_label_2
_geom_bond_distance
_geom_bond_site_symmetry_2
_geom_bond_publ_flag
O1 N1 1.4038(19) . ?
O1 Ga1 1.9407(14) . ?
N1 C1 1.541(2) . ?
N1 C7 1.542(2) . ?
C1 C3 1.523(3) . ?
C1 C2 1.529(3) . ?
C1 C4 1.533(3) . ?
O2 N2 1.4542(19) . ?
O2 Ga1 1.8404(13) . ?
N2 C10 1.489(2) . ?
N2 C16 1.490(3) . ?
O3 N3 1.462(2) . ?
O3 Ga1 1.8634(13) . ?
N3 C25 1.492(2) . ?
N3 C19 1.494(2) . ?
C4 C5 1.521(3) . ?
C5 C6 1.521(3) . ?
C6 C7 1.530(3) . ?
C7 C8 1.523(3) . ?
C7 C9 1.528(3) . ?
C10 C12 1.530(3) . ?
C10 C13 1.535(3) . ?
C10 C11 1.542(3) . ?
C13 C14 1.522(3) . ?
C14 C15 1.527(3) . ?
C15 C16 1.533(3) . ?
C16 C18 1.537(3) . ?
C16 C17 1.540(3) . ?
C19 C20 1.529(3) . ?
C19 C21 1.532(3) . ?
C19 C22 1.538(3) . ?
C22 C23 1.519(3) . ?
C23 C24 1.518(3) . ?
C24 C25 1.531(3) . ?
C25 C26 1.529(3) . ?
C25 C27 1.537(3) . ?
